data_4113452
loop_
_publ_author_name
'Eleuterio \'Alvarez'
'Margarita G\'omez'
'Margarita Paneque'
'Cristina M. Posadas'
'Manuel L. Poveda'
'Nuria Rend\'on'
'Laura L. Santos'
'Susana Rojas-Lima'
'Ver\'onica Salazar'
'Kurt Mereiter'
'Caridad Ruiz'

_publ_contact_author_address
;
 Dr. Margarita Paneque
 Instituto de Investigaciones Qu\'imicas, C.S.I.C-Universidad de Sevilla,
 Avd. Am\'erico Vespucio, s/n., Isla de la Cartuja, 41092 Sevilla,  Spain
;
_publ_contact_author_email paneque@iiq.csic.es
_publ_contact_author_fax '+34 954 460565'
_publ_contact_author_name 'Dr. Margarita Paneque'
_publ_contact_author_phone '+34 954 489557'
_publ_section_title
;
 Coupling of Internal Alkynes in TpMe2Ir Derivatives: Selective Oxidation
 of a Noncoordinated Double Bond of the Resulting Iridacycloheptatrienes
;
_journal_name_full 'Journal of the American Chemical Society'
_journal_page_first 1478
_journal_page_last 1479
_journal_paper_doi 10.1021/ja0290375
_journal_volume 125
_journal_year 2003
_chemical_formula_moiety 'C33 H42 B Ir N6 O13,  H2 O,  C H2 Cl2'
_chemical_formula_sum 'C34 H46 B Cl2 Ir N6 O14'
_chemical_formula_weight 1036.68
_chemical_name_common '738mp N-81 IrTpm(H2O)(Acdim)3.H2O.CH2Cl2 in P2(1)/n'
_chemical_name_systematic
; 
 ? 
;
_space_group_IT_number 14
_symmetry_cell_setting monoclinic
_symmetry_space_group_name_Hall '-P 2yn'
_symmetry_space_group_name_H-M 'P 1 21/n 1'
_atom_sites_solution_hydrogens geom
_atom_sites_solution_primary direct
_atom_sites_solution_secondary difmap
_audit_creation_method SHELXL-97
_cell_angle_alpha 90.00
_cell_angle_beta 91.199(2)
_cell_angle_gamma 90.00
_cell_formula_units_Z 4
_cell_length_a 10.6970(12)
_cell_length_b 23.316(3)
_cell_length_c 16.9755(19)
_cell_measurement_reflns_used 1023
_cell_measurement_temperature 123(2)
_cell_measurement_theta_max 29.9
_cell_measurement_theta_min 2.4
_cell_volume 4233.0(9)
_computing_cell_refinement 'Bruker SAINT'
_computing_data_collection 'Bruker SMART'
_computing_data_reduction 'Bruker SAINT, SADABS, XPREP'
_computing_molecular_graphics 'Bruker SHELXTL'
_computing_publication_material 'Bruker SHELXTL'
_computing_structure_refinement 'SHELXL-97 (Sheldrick, 1997)'
_computing_structure_solution 'SHELXS-97 (Sheldrick, 1997)'
_diffrn_ambient_temperature 123(2)
_diffrn_measured_fraction_theta_full 0.987
_diffrn_measured_fraction_theta_max 0.987
_diffrn_measurement_device_type 'BRUKER SMART 3-circle with CCD system'
_diffrn_measurement_method 'omega scans'
_diffrn_radiation_monochromator graphite
_diffrn_radiation_source 'fine-focus sealed tube'
_diffrn_radiation_type MoK\a
_diffrn_radiation_wavelength 0.71073
_diffrn_reflns_av_R_equivalents 0.0281
_diffrn_reflns_av_sigmaI/netI 0.0224
_diffrn_reflns_limit_h_max 14
_diffrn_reflns_limit_h_min -14
_diffrn_reflns_limit_k_max 32
_diffrn_reflns_limit_k_min -32
_diffrn_reflns_limit_l_max 23
_diffrn_reflns_limit_l_min -23
_diffrn_reflns_number 60425
_diffrn_reflns_theta_full 30.00
_diffrn_reflns_theta_max 30.00
_diffrn_reflns_theta_min 1.75
_exptl_absorpt_coefficient_mu 3.350
_exptl_absorpt_correction_T_max 1.000
_exptl_absorpt_correction_T_min 0.679
_exptl_absorpt_correction_type multi-scan
_exptl_crystal_colour yellow
_exptl_crystal_density_diffrn 1.627
_exptl_crystal_description block
_exptl_crystal_F_000 2080
_exptl_crystal_size_max 0.55
_exptl_crystal_size_mid 0.20
_exptl_crystal_size_min 0.15
_refine_diff_density_max 1.292
_refine_diff_density_min -1.996
_refine_diff_density_rms 0.093
_refine_ls_extinction_coef 0.00012(3)
_refine_ls_extinction_expression Fc^*^=kFc[1+0.001xFc^2^\l^3^/sin(2\q)]^-1/4^
_refine_ls_extinction_method SHELXL
_refine_ls_goodness_of_fit_ref 1.059
_refine_ls_hydrogen_treatment mixed
_refine_ls_matrix_type full
_refine_ls_number_parameters 542
_refine_ls_number_reflns 12178
_refine_ls_number_restraints 0
_refine_ls_restrained_S_all 1.059
_refine_ls_R_factor_all 0.0312
_refine_ls_R_factor_gt 0.0236
_refine_ls_shift/su_max 0.003
_refine_ls_shift/su_mean 0.000
_refine_ls_structure_factor_coef Fsqd
_refine_ls_weighting_details 'calc w=1/[\s^2^(Fo^2^)+(0.0183P)^2^+6.4955P] where P=(Fo^2^+2Fc^2^)/3'
_refine_ls_weighting_scheme calc
_refine_ls_wR_factor_gt 0.0501
_refine_ls_wR_factor_ref 0.0523
_reflns_number_gt 10577
_reflns_number_total 12178
_reflns_threshold_expression >2sigma(I)
_cod_data_source_file ja0290375-3_s1_2.cif
_cod_data_source_block 1
_cod_original_cell_volume 4232.9(8)
_cod_database_code 4113452

loop_
_symmetry_equiv_pos_as_xyz
'x, y, z'
'-x+1/2, y+1/2, -z+1/2'
'-x, -y, -z'
'x-1/2, -y-1/2, z-1/2'

loop_
_atom_site_label
_atom_site_type_symbol
_atom_site_fract_x
_atom_site_fract_y
_atom_site_fract_z
_atom_site_U_iso_or_equiv
_atom_site_adp_type
_atom_site_occupancy
_atom_site_symmetry_multiplicity
_atom_site_calc_flag
_atom_site_refinement_flags
Ir Ir 0.593572(7) 0.281051(3) 0.433016(5) 0.01104(3) Uani 1 1 d .
B B 0.7078(2) 0.39717(11) 0.49238(15) 0.0163(5) Uani 1 1 d .
H0B H 0.7442 0.4348 0.5094 0.020 Uiso 1 1 calc R
N11 N 0.57097(17) 0.39255(8) 0.51899(11) 0.0152(4) Uani 1 1 d .
N12 N 0.50403(17) 0.34308(8) 0.50374(11) 0.0146(3) Uani 1 1 d .
C13 C 0.3978(2) 0.34659(10) 0.54399(13) 0.0167(4) Uani 1 1 d .
C14 C 0.3955(2) 0.39872(11) 0.58466(13) 0.0201(5) Uani 1 1 d .
H14 H 0.3307 0.4124 0.6172 0.024 Uiso 1 1 calc R
C15 C 0.5058(2) 0.42646(10) 0.56822(13) 0.0181(4) Uani 1 1 d .
C16 C 0.3000(2) 0.30046(11) 0.54507(15) 0.0214(5) Uani 1 1 d .
H16A H 0.3180 0.2718 0.5047 0.032 Uiso 1 1 calc R
H16B H 0.2176 0.3174 0.5343 0.032 Uiso 1 1 calc R
H16C H 0.3006 0.2821 0.5970 0.032 Uiso 1 1 calc R
C17 C 0.5531(3) 0.48301(10) 0.59796(15) 0.0246(5) Uani 1 1 d .
H17A H 0.5799 0.5064 0.5534 0.037 Uiso 1 1 calc R
H17B H 0.6242 0.4767 0.6343 0.037 Uiso 1 1 calc R
H17C H 0.4863 0.5029 0.6256 0.037 Uiso 1 1 calc R
N21 N 0.78269(17) 0.34754(8) 0.53038(11) 0.0153(4) Uani 1 1 d .
N22 N 0.74407(17) 0.29247(8) 0.51693(11) 0.0134(3) Uani 1 1 d .
C23 C 0.8222(2) 0.25812(10) 0.55829(13) 0.0153(4) Uani 1 1 d .
C24 C 0.9120(2) 0.29162(11) 0.59794(14) 0.0198(5) Uani 1 1 d .
H24 H 0.9784 0.2782 0.6311 0.024 Uiso 1 1 calc R
C25 C 0.8850(2) 0.34791(11) 0.57929(14) 0.0198(5) Uani 1 1 d .
C26 C 0.8114(2) 0.19428(10) 0.55944(14) 0.0189(4) Uani 1 1 d .
H26A H 0.7971 0.1802 0.5056 0.028 Uiso 1 1 calc R
H26B H 0.7412 0.1831 0.5922 0.028 Uiso 1 1 calc R
H26C H 0.8889 0.1777 0.5812 0.028 Uiso 1 1 calc R
C27 C 0.9478(3) 0.40185(12) 0.60623(19) 0.0336(6) Uani 1 1 d .
H27A H 0.9755 0.4236 0.5604 0.050 Uiso 1 1 calc R
H27B H 1.0203 0.3923 0.6400 0.050 Uiso 1 1 calc R
H27C H 0.8889 0.4251 0.6360 0.050 Uiso 1 1 calc R
N31 N 0.71464(17) 0.39099(8) 0.40230(11) 0.0155(4) Uani 1 1 d .
N32 N 0.66436(17) 0.34410(8) 0.36401(10) 0.0142(3) Uani 1 1 d .
C33 C 0.6875(2) 0.35004(10) 0.28679(13) 0.0184(4) Uani 1 1 d .
C34 C 0.7553(2) 0.40051(11) 0.27622(15) 0.0231(5) Uani 1 1 d .
H34 H 0.7849 0.4150 0.2278 0.028 Uiso 1 1 calc R
C35 C 0.7712(2) 0.42517(10) 0.34928(14) 0.0205(5) Uani 1 1 d .
C36 C 0.6448(2) 0.31042(11) 0.22231(14) 0.0215(5) Uani 1 1 d .
H36A H 0.6129 0.2749 0.2453 0.032 Uiso 1 1 calc R
H36B H 0.7152 0.3015 0.1884 0.032 Uiso 1 1 calc R
H36C H 0.5782 0.3289 0.1909 0.032 Uiso 1 1 calc R
C37 C 0.8407(3) 0.47856(11) 0.37207(17) 0.0294(6) Uani 1 1 d .
H37A H 0.9169 0.4683 0.4019 0.044 Uiso 1 1 calc R
H37B H 0.7876 0.5027 0.4048 0.044 Uiso 1 1 calc R
H37C H 0.8631 0.4997 0.3245 0.044 Uiso 1 1 calc R
C41 C 0.3812(2) 0.32743(10) 0.33157(14) 0.0181(4) Uani 1 1 d .
C42 C 0.4427(2) 0.27261(10) 0.35920(13) 0.0145(4) Uani 1 1 d .
C43 C 0.38908(19) 0.22237(10) 0.33616(12) 0.0132(4) Uani 1 1 d .
C44 C 0.28339(19) 0.22039(10) 0.27844(12) 0.0142(4) Uani 1 1 d .
O45 O 0.41435(16) 0.35857(8) 0.27925(12) 0.0286(4) Uani 1 1 d .
O46 O 0.28439(16) 0.34003(7) 0.37796(10) 0.0212(3) Uani 1 1 d .
C47 C 0.2223(3) 0.39328(12) 0.3604(2) 0.0362(7) Uani 1 1 d .
H47A H 0.1653 0.4027 0.4029 0.054 Uiso 1 1 calc R
H47B H 0.1747 0.3896 0.3107 0.054 Uiso 1 1 calc R
H47C H 0.2846 0.4238 0.3555 0.054 Uiso 1 1 calc R
O48 O 0.23269(15) 0.26150(7) 0.24758(10) 0.0182(3) Uani 1 1 d .
O49 O 0.25111(16) 0.16586(7) 0.26223(10) 0.0196(3) Uani 1 1 d .
C410 C 0.1454(2) 0.15735(11) 0.20938(14) 0.0217(5) Uani 1 1 d .
H4XA H 0.1359 0.1164 0.1980 0.033 Uiso 1 1 calc R
H4XB H 0.1591 0.1782 0.1602 0.033 Uiso 1 1 calc R
H4XC H 0.0695 0.1717 0.2340 0.033 Uiso 1 1 calc R
C51 C 0.3212(2) 0.13725(10) 0.41864(13) 0.0177(4) Uani 1 1 d .
C52 C 0.4210(2) 0.16674(9) 0.37307(12) 0.0139(4) Uani 1 1 d .
C53 C 0.5355(2) 0.14303(9) 0.37539(12) 0.0139(4) Uani 1 1 d .
C54 C 0.5682(2) 0.09226(10) 0.42661(14) 0.0187(4) Uani 1 1 d .
O55 O 0.32763(17) 0.08907(8) 0.44346(12) 0.0291(4) Uani 1 1 d .
O56 O 0.22441(16) 0.17228(8) 0.43166(11) 0.0249(4) Uani 1 1 d .
C57 C 0.1249(3) 0.14766(15) 0.47711(19) 0.0400(7) Uani 1 1 d .
H57A H 0.0568 0.1755 0.4814 0.060 Uiso 1 1 calc R
H57B H 0.1570 0.1378 0.5299 0.060 Uiso 1 1 calc R
H57C H 0.0935 0.1130 0.4508 0.060 Uiso 1 1 calc R
O58 O 0.59142(17) 0.09863(8) 0.49640(10) 0.0238(4) Uani 1 1 d .
O59 O 0.58352(18) 0.04457(7) 0.38628(11) 0.0250(4) Uani 1 1 d .
C510 C 0.6353(3) -0.00370(12) 0.43016(19) 0.0380(7) Uani 1 1 d .
H5XA H 0.6250 -0.0388 0.3990 0.057 Uiso 1 1 calc R
H5XB H 0.5915 -0.0078 0.4800 0.057 Uiso 1 1 calc R
H5XC H 0.7245 0.0030 0.4411 0.057 Uiso 1 1 calc R
C61 C 0.8174(2) 0.23796(10) 0.33817(13) 0.0154(4) Uani 1 1 d .
C62 C 0.68926(19) 0.22257(9) 0.36756(12) 0.0130(4) Uani 1 1 d .
C63 C 0.6509(2) 0.16976(9) 0.34516(12) 0.0138(4) Uani 1 1 d .
C64 C 0.7284(2) 0.12800(10) 0.29867(13) 0.0166(4) Uani 1 1 d .
O65 O 0.85394(16) 0.22752(8) 0.27256(10) 0.0220(4) Uani 1 1 d .
O66 O 0.88771(15) 0.26348(8) 0.39318(10) 0.0219(4) Uani 1 1 d .
C67 C 1.0111(2) 0.28069(14) 0.37128(16) 0.0308(6) Uani 1 1 d .
H67A H 1.0554 0.2969 0.4172 0.046 Uiso 1 1 calc R
H67B H 1.0051 0.3096 0.3295 0.046 Uiso 1 1 calc R
H67C H 1.0570 0.2473 0.3521 0.046 Uiso 1 1 calc R
O68 O 0.69977(16) 0.11058(8) 0.23437(10) 0.0242(4) Uani 1 1 d .
O69 O 0.82822(16) 0.11006(8) 0.34081(10) 0.0220(4) Uani 1 1 d .
C610 C 0.9020(3) 0.06650(13) 0.30287(18) 0.0326(6) Uani 1 1 d .
H6XA H 0.9750 0.0572 0.3363 0.049 Uiso 1 1 calc R
H6XB H 0.9300 0.0808 0.2519 0.049 Uiso 1 1 calc R
H6XC H 0.8512 0.0320 0.2947 0.049 Uiso 1 1 calc R
O1W O 0.52394(15) 0.21874(7) 0.51057(9) 0.0148(3) Uani 1 1 d G
H1WA H 0.5185 0.2263 0.5563 0.018 Uiso 1 1 d G
H1WB H 0.5497 0.1867 0.5066 0.018 Uiso 1 1 d G
O2W O 0.51279(17) 0.21835(9) 0.66331(9) 0.0234(4) Uani 1 1 d G
H2WA H 0.5793 0.2246 0.6839 0.028 Uiso 1 1 d G
H2WB H 0.4598 0.2338 0.6882 0.028 Uiso 1 1 d G
C1S C 0.2942(4) 0.44473(15) 0.1430(2) 0.0466(8) Uani 1 1 d .
H1SA H 0.3176 0.4121 0.1776 0.056 Uiso 1 1 calc R
H1SB H 0.2180 0.4338 0.1125 0.056 Uiso 1 1 calc R
Cl1S Cl 0.26174(12) 0.50556(4) 0.20163(6) 0.0603(3) Uani 1 1 d .
Cl2S Cl 0.41708(11) 0.45851(5) 0.07728(7) 0.0627(3) Uani 1 1 d .

loop_
_atom_site_aniso_label
_atom_site_aniso_U_11
_atom_site_aniso_U_22
_atom_site_aniso_U_33
_atom_site_aniso_U_23
_atom_site_aniso_U_13
_atom_site_aniso_U_12
Ir 0.00967(4) 0.01271(4) 0.01069(4) 0.00065(3) -0.00050(2) -0.00136(3)
B 0.0157(11) 0.0162(12) 0.0169(11) 0.0007(9) -0.0033(9) -0.0020(9)
N11 0.0158(9) 0.0146(9) 0.0151(8) -0.0003(7) -0.0025(7) -0.0004(7)
N12 0.0139(8) 0.0142(9) 0.0155(8) -0.0005(7) -0.0012(7) -0.0010(7)
C13 0.0155(10) 0.0197(11) 0.0150(9) 0.0017(8) -0.0004(8) 0.0030(8)
C14 0.0212(11) 0.0220(12) 0.0171(11) -0.0002(8) 0.0015(9) 0.0060(9)
C15 0.0232(11) 0.0158(10) 0.0153(10) 0.0001(8) -0.0034(9) 0.0044(9)
C16 0.0141(10) 0.0251(12) 0.0251(12) 0.0014(9) 0.0028(9) -0.0016(9)
C17 0.0343(14) 0.0163(11) 0.0230(12) -0.0031(9) -0.0033(10) 0.0035(10)
N21 0.0138(8) 0.0159(9) 0.0162(9) -0.0002(7) -0.0023(7) -0.0022(7)
N22 0.0123(8) 0.0152(9) 0.0127(8) 0.0000(6) -0.0003(6) -0.0006(6)
C23 0.0128(9) 0.0197(11) 0.0133(10) 0.0007(8) -0.0003(8) 0.0018(8)
C24 0.0136(10) 0.0266(13) 0.0189(10) 0.0014(9) -0.0049(8) -0.0003(8)
C25 0.0144(10) 0.0252(12) 0.0196(11) -0.0005(9) -0.0053(8) -0.0025(9)
C26 0.0168(11) 0.0183(11) 0.0214(11) 0.0018(9) -0.0024(9) 0.0026(8)
C27 0.0293(14) 0.0269(14) 0.0438(16) -0.0002(12) -0.0184(12) -0.0086(11)
N31 0.0149(9) 0.0134(9) 0.0182(9) 0.0017(7) -0.0025(7) -0.0033(7)
N32 0.0136(8) 0.0147(9) 0.0141(8) 0.0013(7) -0.0019(7) -0.0036(7)
C33 0.0174(10) 0.0199(11) 0.0180(10) 0.0041(8) -0.0006(8) -0.0010(8)
C34 0.0246(12) 0.0239(12) 0.0210(11) 0.0082(9) 0.0022(9) -0.0058(10)
C35 0.0185(11) 0.0187(11) 0.0241(12) 0.0058(9) -0.0013(9) -0.0033(9)
C36 0.0243(12) 0.0254(13) 0.0149(10) 0.0016(9) -0.0014(9) -0.0022(9)
C37 0.0321(14) 0.0214(13) 0.0346(14) 0.0059(11) 0.0002(11) -0.0105(11)
C41 0.0129(10) 0.0188(11) 0.0224(11) 0.0026(9) -0.0047(8) -0.0025(8)
C42 0.0114(9) 0.0184(11) 0.0136(9) 0.0026(8) 0.0008(7) -0.0018(8)
C43 0.0124(9) 0.0162(10) 0.0110(9) 0.0015(8) -0.0003(7) -0.0014(8)
C44 0.0114(9) 0.0199(10) 0.0114(9) -0.0007(8) 0.0017(7) -0.0037(8)
O45 0.0181(8) 0.0285(10) 0.0391(11) 0.0191(8) -0.0025(8) -0.0024(7)
O46 0.0205(8) 0.0187(8) 0.0244(8) -0.0020(7) -0.0022(7) 0.0041(7)
C47 0.0270(14) 0.0200(13) 0.062(2) -0.0018(13) -0.0031(13) 0.0064(11)
O48 0.0164(8) 0.0196(8) 0.0185(8) 0.0001(6) -0.0051(6) 0.0012(6)
O49 0.0197(8) 0.0191(8) 0.0196(8) -0.0004(6) -0.0068(6) -0.0041(6)
C410 0.0197(11) 0.0235(12) 0.0217(11) -0.0048(9) -0.0059(9) -0.0056(9)
C51 0.0148(10) 0.0232(11) 0.0150(10) 0.0015(8) -0.0011(8) -0.0046(8)
C52 0.0147(10) 0.0157(10) 0.0113(9) 0.0002(7) -0.0005(7) -0.0036(8)
C53 0.0159(10) 0.0129(10) 0.0128(9) 0.0001(7) -0.0004(8) -0.0029(8)
C54 0.0146(10) 0.0197(11) 0.0218(11) 0.0044(9) 0.0017(9) -0.0005(8)
O55 0.0252(9) 0.0237(9) 0.0387(11) 0.0122(8) 0.0042(8) -0.0053(7)
O56 0.0171(8) 0.0294(10) 0.0286(9) 0.0070(7) 0.0083(7) -0.0001(7)
C57 0.0237(14) 0.056(2) 0.0407(17) 0.0145(15) 0.0154(12) -0.0025(13)
O58 0.0269(9) 0.0250(9) 0.0193(8) 0.0063(7) -0.0025(7) -0.0004(7)
O59 0.0322(10) 0.0168(8) 0.0262(9) 0.0032(7) 0.0042(7) 0.0037(7)
C510 0.0492(18) 0.0202(13) 0.0451(17) 0.0127(12) 0.0147(14) 0.0131(12)
C61 0.0131(10) 0.0167(10) 0.0164(10) 0.0015(8) 0.0006(8) -0.0006(8)
C62 0.0115(9) 0.0164(10) 0.0112(9) 0.0013(8) 0.0003(7) -0.0003(8)
C63 0.0135(9) 0.0159(10) 0.0119(9) 0.0008(7) 0.0004(7) 0.0004(8)
C64 0.0146(10) 0.0160(10) 0.0192(10) 0.0011(8) 0.0028(8) -0.0010(8)
O65 0.0187(8) 0.0291(10) 0.0183(8) -0.0028(7) 0.0045(6) -0.0054(7)
O66 0.0119(7) 0.0372(10) 0.0167(8) -0.0048(7) 0.0026(6) -0.0075(7)
C67 0.0146(11) 0.0530(18) 0.0250(12) -0.0065(12) 0.0045(9) -0.0140(12)
O68 0.0213(8) 0.0306(10) 0.0207(8) -0.0088(7) 0.0009(7) 0.0010(7)
O69 0.0204(8) 0.0235(9) 0.0221(8) 0.0001(7) -0.0008(7) 0.0073(7)
C610 0.0299(14) 0.0302(15) 0.0379(15) -0.0019(12) 0.0040(12) 0.0148(11)
O1W 0.0179(7) 0.0159(7) 0.0106(6) 0.0004(6) 0.0021(6) -0.0017(6)
O2W 0.0226(8) 0.0357(10) 0.0118(7) -0.0049(7) -0.0013(6) 0.0015(8)
C1S 0.060(2) 0.0395(18) 0.0396(18) -0.0028(14) -0.0125(16) -0.0067(16)
Cl1S 0.0936(8) 0.0387(5) 0.0481(5) 0.0009(4) -0.0066(5) 0.0076(5)
Cl2S 0.0674(6) 0.0498(5) 0.0714(7) -0.0129(5) 0.0082(5) -0.0147(5)

loop_
_atom_type_symbol
_atom_type_description
_atom_type_scat_dispersion_real
_atom_type_scat_dispersion_imag
_atom_type_scat_source
C C 0.0033 0.0016 'International Tables Vol C Tables 4.2.6.8 and 6.1.1.4'
H H 0.0000 0.0000 'International Tables Vol C Tables 4.2.6.8 and 6.1.1.4'
B B 0.0013 0.0007 'International Tables Vol C Tables 4.2.6.8 and 6.1.1.4'
N N 0.0061 0.0033 'International Tables Vol C Tables 4.2.6.8 and 6.1.1.4'
O O 0.0106 0.0060 'International Tables Vol C Tables 4.2.6.8 and 6.1.1.4'
Cl Cl 0.1484 0.1585 'International Tables Vol C Tables 4.2.6.8 and 6.1.1.4'
Ir Ir -1.4442 7.9887 'International Tables Vol C Tables 4.2.6.8 and 6.1.1.4'

loop_
_geom_angle_atom_site_label_1
_geom_angle_atom_site_label_2
_geom_angle_atom_site_label_3
_geom_angle
C42 Ir N32 90.87(8)
C42 Ir C62 90.02(8)
N32 Ir C62 88.42(8)
C42 Ir O1W 91.83(7)
N32 Ir O1W 176.47(7)
C62 Ir O1W 93.85(7)
C42 Ir N12 93.03(8)
N32 Ir N12 90.64(7)
C62 Ir N12 176.82(8)
O1W Ir N12 86.95(7)
C42 Ir N22 175.96(8)
N32 Ir N22 90.55(7)
C62 Ir N22 93.80(8)
O1W Ir N22 86.61(6)
N12 Ir N22 83.16(7)
N31 B N21 108.10(19)
N31 B N11 110.41(18)
N21 B N11 108.22(18)
N31 B H0B 110.0
N21 B H0B 110.0
N11 B H0B 110.0
C15 N11 N12 109.39(18)
C15 N11 B 130.02(19)
N12 N11 B 119.66(18)
C13 N12 N11 107.20(18)
C13 N12 Ir 136.69(16)
N11 N12 Ir 115.95(13)
N12 C13 C14 109.2(2)
N12 C13 C16 124.1(2)
C14 C13 C16 126.7(2)
C15 C14 C13 106.5(2)
C15 C14 H14 126.8
C13 C14 H14 126.8
N11 C15 C14 107.8(2)
N11 C15 C17 123.2(2)
C14 C15 C17 129.0(2)
C13 C16 H16A 109.5
C13 C16 H16B 109.5
H16A C16 H16B 109.5
C13 C16 H16C 109.5
H16A C16 H16C 109.5
H16B C16 H16C 109.5
C15 C17 H17A 109.5
C15 C17 H17B 109.5
H17A C17 H17B 109.5
C15 C17 H17C 109.5
H17A C17 H17C 109.5
H17B C17 H17C 109.5
C25 N21 N22 110.16(19)
C25 N21 B 130.9(2)
N22 N21 B 118.88(17)
C23 N22 N21 106.84(18)
C23 N22 Ir 136.30(15)
N21 N22 Ir 116.61(13)
N22 C23 C24 109.4(2)
N22 C23 C26 123.6(2)
C24 C23 C26 127.1(2)
C25 C24 C23 106.4(2)
C25 C24 H24 126.8
C23 C24 H24 126.8
N21 C25 C24 107.2(2)
N21 C25 C27 122.9(2)
C24 C25 C27 129.8(2)
C23 C26 H26A 109.5
C23 C26 H26B 109.5
H26A C26 H26B 109.5
C23 C26 H26C 109.5
H26A C26 H26C 109.5
H26B C26 H26C 109.5
C25 C27 H27A 109.5
C25 C27 H27B 109.5
H27A C27 H27B 109.5
C25 C27 H27C 109.5
H27A C27 H27C 109.5
H27B C27 H27C 109.5
C35 N31 N32 109.22(18)
C35 N31 B 129.52(19)
N32 N31 B 121.18(18)
C33 N32 N31 107.48(18)
C33 N32 Ir 135.46(16)
N31 N32 Ir 116.64(13)
N32 C33 C34 108.6(2)
N32 C33 C36 126.1(2)
C34 C33 C36 125.3(2)
C35 C34 C33 106.9(2)
C35 C34 H34 126.5
C33 C34 H34 126.5
N31 C35 C34 107.8(2)
N31 C35 C37 123.0(2)
C34 C35 C37 129.2(2)
C33 C36 H36A 109.5
C33 C36 H36B 109.5
H36A C36 H36B 109.5
C33 C36 H36C 109.5
H36A C36 H36C 109.5
H36B C36 H36C 109.5
C35 C37 H37A 109.5
C35 C37 H37B 109.5
H37A C37 H37B 109.5
C35 C37 H37C 109.5
H37A C37 H37C 109.5
H37B C37 H37C 109.5
O45 C41 O46 122.8(2)
O45 C41 C42 127.3(2)
O46 C41 C42 109.83(19)
C43 C42 C41 117.53(19)
C43 C42 Ir 125.91(16)
C41 C42 Ir 116.47(15)
C42 C43 C52 122.87(19)
C42 C43 C44 122.0(2)
C52 C43 C44 114.80(19)
O48 C44 O49 123.2(2)
O48 C44 C43 126.0(2)
O49 C44 C43 110.74(19)
C41 O46 C47 115.1(2)
O46 C47 H47A 109.5
O46 C47 H47B 109.5
H47A C47 H47B 109.5
O46 C47 H47C 109.5
H47A C47 H47C 109.5
H47B C47 H47C 109.5
C44 O49 C410 116.88(18)
O49 C410 H4XA 109.5
O49 C410 H4XB 109.5
H4XA C410 H4XB 109.5
O49 C410 H4XC 109.5
H4XA C410 H4XC 109.5
H4XB C410 H4XC 109.5
O55 C51 O56 123.4(2)
O55 C51 C52 125.0(2)
O56 C51 C52 111.5(2)
C53 C52 C43 125.15(19)
C53 C52 C51 117.1(2)
C43 C52 C51 117.47(19)
C52 C53 C63 125.6(2)
C52 C53 C54 122.72(19)
C63 C53 C54 110.22(18)
O58 C54 O59 125.8(2)
O58 C54 C53 120.5(2)
O59 C54 C53 113.16(19)
C51 O56 C57 115.2(2)
O56 C57 H57A 109.5
O56 C57 H57B 109.5
H57A C57 H57B 109.5
O56 C57 H57C 109.5
H57A C57 H57C 109.5
H57B C57 H57C 109.5
C54 O59 C510 115.9(2)
O59 C510 H5XA 109.5
O59 C510 H5XB 109.5
H5XA C510 H5XB 109.5
O59 C510 H5XC 109.5
H5XA C510 H5XC 109.5
H5XB C510 H5XC 109.5
O65 C61 O66 123.2(2)
O65 C61 C62 124.6(2)
O66 C61 C62 112.24(18)
C63 C62 C61 113.32(19)
C63 C62 Ir 127.45(16)
C61 C62 Ir 119.23(15)
C62 C63 C53 122.40(19)
C62 C63 C64 124.60(19)
C53 C63 C64 112.28(18)
O68 C64 O69 124.5(2)
O68 C64 C63 124.2(2)
O69 C64 C63 111.23(19)
C61 O66 C67 116.96(18)
O66 C67 H67A 109.5
O66 C67 H67B 109.5
H67A C67 H67B 109.5
O66 C67 H67C 109.5
H67A C67 H67C 109.5
H67B C67 H67C 109.5
C64 O69 C610 114.7(2)
O69 C610 H6XA 109.5
O69 C610 H6XB 109.5
H6XA C610 H6XB 109.5
O69 C610 H6XC 109.5
H6XA C610 H6XC 109.5
H6XB C610 H6XC 109.5
Ir O1W H1WA 119.2
Ir O1W H1WB 117.7
H1WA O1W H1WB 108.7
H2WA O2W H2WB 108.7
Cl2S C1S Cl1S 111.4(2)
Cl2S C1S H1SA 109.3
Cl1S C1S H1SA 109.3
Cl2S C1S H1SB 109.3
Cl1S C1S H1SB 109.3
H1SA C1S H1SB 108.0

loop_
_geom_bond_atom_site_label_1
_geom_bond_atom_site_label_2
_geom_bond_distance
Ir C42 2.032(2)
Ir N32 2.0357(18)
Ir C62 2.047(2)
Ir O1W 2.1071(15)
Ir N12 2.1209(19)
Ir N22 2.1438(18)
B N31 1.539(3)
B N21 1.541(3)
B N11 1.545(3)
B H0B 1.0000
N11 C15 1.354(3)
N11 N12 1.379(3)
N12 C13 1.341(3)
C13 C14 1.398(3)
C13 C16 1.500(3)
C14 C15 1.379(3)
C14 H14 0.9500
C15 C17 1.496(3)
C16 H16A 0.9800
C16 H16B 0.9800
C16 H16C 0.9800
C17 H17A 0.9800
C17 H17B 0.9800
C17 H17C 0.9800
N21 C25 1.360(3)
N21 N22 1.367(3)
N22 C23 1.345(3)
C23 C24 1.399(3)
C23 C26 1.493(3)
C24 C25 1.379(3)
C24 H24 0.9500
C25 C27 1.493(3)
C26 H26A 0.9800
C26 H26B 0.9800
C26 H26C 0.9800
C27 H27A 0.9800
C27 H27B 0.9800
C27 H27C 0.9800
N31 C35 1.354(3)
N31 N32 1.376(3)
N32 C33 1.346(3)
C33 C34 1.396(3)
C33 C36 1.497(3)
C34 C35 1.374(4)
C34 H34 0.9500
C35 C37 1.497(3)
C36 H36A 0.9800
C36 H36B 0.9800
C36 H36C 0.9800
C37 H37A 0.9800
C37 H37B 0.9800
C37 H37C 0.9800
C41 O45 1.206(3)
C41 O46 1.346(3)
C41 C42 1.508(3)
C42 C43 1.358(3)
C43 C52 1.477(3)
C43 C44 1.481(3)
C44 O48 1.215(3)
C44 O49 1.344(3)
O46 C47 1.436(3)
C47 H47A 0.9800
C47 H47B 0.9800
C47 H47C 0.9800
O49 C410 1.442(3)
C410 H4XA 0.9800
C410 H4XB 0.9800
C410 H4XC 0.9800
C51 O55 1.201(3)
C51 O56 1.340(3)
C51 C52 1.498(3)
C52 C53 1.344(3)
C53 C63 1.484(3)
C53 C54 1.505(3)
C54 O58 1.214(3)
C54 O59 1.318(3)
O56 C57 1.446(3)
C57 H57A 0.9800
C57 H57B 0.9800
C57 H57C 0.9800
O59 C510 1.453(3)
C510 H5XA 0.9800
C510 H5XB 0.9800
C510 H5XC 0.9800
C61 O65 1.213(3)
C61 O66 1.327(3)
C61 C62 1.512(3)
C62 C63 1.350(3)
C63 C64 1.511(3)
C64 O68 1.198(3)
C64 O69 1.340(3)
O66 C67 1.436(3)
C67 H67A 0.9800
C67 H67B 0.9800
C67 H67C 0.9800
O69 C610 1.446(3)
C610 H6XA 0.9800
C610 H6XB 0.9800
C610 H6XC 0.9800
O1W H1WA 0.8000
O1W H1WB 0.8000
O2W H2WA 0.8000
O2W H2WB 0.7999
C1S Cl2S 1.771(4)
C1S Cl1S 1.771(4)
C1S H1SA 0.9900
C1S H1SB 0.9900

loop_
_geom_hbond_atom_site_label_D
_geom_hbond_atom_site_label_H
_geom_hbond_atom_site_label_A
_geom_hbond_distance_DH
_geom_hbond_distance_HA
_geom_hbond_distance_DA
_geom_hbond_angle_DHA
_geom_hbond_site_symmetry_A
O1W H1WA O2W 0.80 1.83 2.598(2) 161.2 .
O1W H1WB O58 0.80 2.11 2.903(2) 172.0 .
O2W H2WA O48 0.80 1.97 2.768(2) 172.7 4_666
O2W H2WB O65 0.80 2.05 2.838(2) 166.9 4_566

loop_
_geom_torsion_atom_site_label_1
_geom_torsion_atom_site_label_2
_geom_torsion_atom_site_label_3
_geom_torsion_atom_site_label_4
_geom_torsion
N31 B N11 C15 -131.9(2)
N21 B N11 C15 110.0(2)
N31 B N11 N12 60.4(2)
N21 B N11 N12 -57.7(2)
C15 N11 N12 C13 -0.2(2)
B N11 N12 C13 169.81(19)
C15 N11 N12 Ir -176.44(14)
B N11 N12 Ir -6.4(2)
C42 Ir N12 C13 55.4(2)
N32 Ir N12 C13 146.3(2)
C62 Ir N12 C13 -140.9(13)
O1W Ir N12 C13 -36.3(2)
N22 Ir N12 C13 -123.2(2)
C42 Ir N12 N11 -129.91(15)
N32 Ir N12 N11 -39.01(15)
C62 Ir N12 N11 33.8(15)
O1W Ir N12 N11 138.41(15)
N22 Ir N12 N11 51.46(14)
N11 N12 C13 C14 0.6(2)
Ir N12 C13 C14 175.64(16)
N11 N12 C13 C16 -178.3(2)
Ir N12 C13 C16 -3.3(4)
N12 C13 C14 C15 -0.8(3)
C16 C13 C14 C15 178.1(2)
N12 N11 C15 C14 -0.2(2)
B N11 C15 C14 -168.9(2)
N12 N11 C15 C17 178.7(2)
B N11 C15 C17 10.0(4)
C13 C14 C15 N11 0.6(3)
C13 C14 C15 C17 -178.3(2)
N31 B N21 C25 119.1(2)
N11 B N21 C25 -121.3(2)
N31 B N21 N22 -62.6(2)
N11 B N21 N22 57.0(2)
C25 N21 N22 C23 0.5(2)
B N21 N22 C23 -178.14(19)
C25 N21 N22 Ir -174.71(14)
B N21 N22 Ir 6.7(2)
C42 Ir N22 C23 114.5(11)
N32 Ir N22 C23 -135.0(2)
C62 Ir N22 C23 -46.6(2)
O1W Ir N22 C23 47.1(2)
N12 Ir N22 C23 134.4(2)
C42 Ir N22 N21 -72.2(12)
N32 Ir N22 N21 38.32(15)
C62 Ir N22 N21 126.77(15)
O1W Ir N22 N21 -139.59(15)
N12 Ir N22 N21 -52.26(15)
N21 N22 C23 C24 -0.4(2)
Ir N22 C23 C24 173.35(16)
N21 N22 C23 C26 179.9(2)
Ir N22 C23 C26 -6.3(3)
N22 C23 C24 C25 0.2(3)
C26 C23 C24 C25 179.9(2)
N22 N21 C25 C24 -0.4(3)
B N21 C25 C24 178.1(2)
N22 N21 C25 C27 -178.9(2)
B N21 C25 C27 -0.5(4)
C23 C24 C25 N21 0.1(3)
C23 C24 C25 C27 178.5(3)
N21 B N31 C35 -113.0(3)
N11 B N31 C35 128.8(2)
N21 B N31 N32 63.3(2)
N11 B N31 N32 -54.9(3)
C35 N31 N32 C33 -1.4(2)
B N31 N32 C33 -178.41(19)
C35 N31 N32 Ir 172.36(15)
B N31 N32 Ir -4.7(2)
C42 Ir N32 C33 -51.0(2)
C62 Ir N32 C33 39.0(2)
O1W Ir N32 C33 169.1(10)
N12 Ir N32 C33 -144.0(2)
N22 Ir N32 C33 132.8(2)
C42 Ir N32 N31 137.53(16)
C62 Ir N32 N31 -132.47(15)
O1W Ir N32 N31 -2.4(12)
N12 Ir N32 N31 44.49(15)
N22 Ir N32 N31 -38.68(15)
N31 N32 C33 C34 1.3(3)
Ir N32 C33 C34 -170.78(17)
N31 N32 C33 C36 -177.0(2)
Ir N32 C33 C36 11.0(4)
N32 C33 C34 C35 -0.7(3)
C36 C33 C34 C35 177.6(2)
N32 N31 C35 C34 1.0(3)
B N31 C35 C34 177.7(2)
N32 N31 C35 C37 -177.0(2)
B N31 C35 C37 -0.3(4)
C33 C34 C35 N31 -0.2(3)
C33 C34 C35 C37 177.6(3)
O45 C41 C42 C43 -102.8(3)
O46 C41 C42 C43 81.3(2)
O45 C41 C42 Ir 80.6(3)
O46 C41 C42 Ir -95.28(19)
N32 Ir C42 C43 138.67(19)
C62 Ir C42 C43 50.3(2)
O1W Ir C42 C43 -43.60(19)
N12 Ir C42 C43 -130.64(19)
N22 Ir C42 C43 -110.8(11)
N32 Ir C42 C41 -45.04(17)
C62 Ir C42 C41 -133.46(17)
O1W Ir C42 C41 132.69(16)
N12 Ir C42 C41 45.65(17)
N22 Ir C42 C41 65.4(12)
C41 C42 C43 C52 -165.4(2)
Ir C42 C43 C52 10.9(3)
C41 C42 C43 C44 7.3(3)
Ir C42 C43 C44 -176.47(15)
C42 C43 C44 O48 -1.6(3)
C52 C43 C44 O48 171.5(2)
C42 C43 C44 O49 176.79(19)
C52 C43 C44 O49 -10.0(3)
O45 C41 O46 C47 0.4(3)
C42 C41 O46 C47 176.5(2)
O48 C44 O49 C410 -4.2(3)
C43 C44 O49 C410 177.29(18)
C42 C43 C52 C53 -59.8(3)
C44 C43 C52 C53 127.1(2)
C42 C43 C52 C51 113.6(2)
C44 C43 C52 C51 -59.5(3)
O55 C51 C52 C53 -15.8(3)
O56 C51 C52 C53 161.5(2)
O55 C51 C52 C43 170.3(2)
O56 C51 C52 C43 -12.4(3)
C43 C52 C53 C63 3.4(3)
C51 C52 C53 C63 -170.0(2)
C43 C52 C53 C54 168.0(2)
C51 C52 C53 C54 -5.4(3)
C52 C53 C54 O58 -79.8(3)
C63 C53 C54 O58 86.9(3)
C52 C53 C54 O59 108.3(2)
C63 C53 C54 O59 -85.0(2)
O55 C51 O56 C57 -1.2(4)
C52 C51 O56 C57 -178.5(2)
O58 C54 O59 C510 -1.3(4)
C53 C54 O59 C510 170.1(2)
O65 C61 C62 C63 41.7(3)
O66 C61 C62 C63 -137.0(2)
O65 C61 C62 Ir -137.5(2)
O66 C61 C62 Ir 43.8(2)
C42 Ir C62 C63 -51.4(2)
N32 Ir C62 C63 -142.3(2)
O1W Ir C62 C63 40.4(2)
N12 Ir C62 C63 144.9(13)
N22 Ir C62 C63 127.27(19)
C42 Ir C62 C61 127.66(17)
N32 Ir C62 C61 36.79(16)
O1W Ir C62 C61 -140.50(16)
N12 Ir C62 C61 -36.0(15)
N22 Ir C62 C61 -53.65(16)
C61 C62 C63 C53 172.24(19)
Ir C62 C63 C53 -8.6(3)
C61 C62 C63 C64 2.8(3)
Ir C62 C63 C64 -178.10(16)
C52 C53 C63 C62 53.7(3)
C54 C53 C63 C62 -112.5(2)
C52 C53 C63 C64 -135.7(2)
C54 C53 C63 C64 58.1(2)
C62 C63 C64 O68 -117.8(3)
C53 C63 C64 O68 71.9(3)
C62 C63 C64 O69 66.5(3)
C53 C63 C64 O69 -103.8(2)
O65 C61 O66 C67 2.0(4)
C62 C61 O66 C67 -179.2(2)
O68 C64 O69 C610 -0.3(3)
C63 C64 O69 C610 175.4(2)
